data_4326212
loop_
_publ_author_name
'Xiang Xu'
'Chun-Li Hu'
'Fan Kong'
'Jian-Han Zhang'
'Jiang-Gao Mao'

_publ_section_title
;
 Ca10Ge16B6O51 and Cd12Ge17B8O58: Two Types of New 3D Frameworks Based on
 BO4 Tetrahedra and 1D [Ge4O12]n Chains
;
_journal_name_full 'Inorganic Chemistry'
_journal_page_first 8861
_journal_page_last 8868
_journal_paper_doi 10.1021/ic2008254
_journal_volume 50
_journal_year 2011
_chemical_formula_sum 'B8 Cd12 Ge17 O58'
_chemical_formula_weight 3597.31
_chemical_name_systematic
; 
 ? 
;
_space_group_IT_number 81
_symmetry_cell_setting tetragonal
_symmetry_space_group_name_Hall 'P -4'
_symmetry_space_group_name_H-M 'P -4'
_atom_sites_solution_hydrogens none
_atom_sites_solution_primary direct
_atom_sites_solution_secondary difmap
_audit_creation_method SHELXL-97
_cell_angle_alpha 90.00
_cell_angle_beta 90.00
_cell_angle_gamma 90.00
_cell_formula_units_Z 1
_cell_length_a 14.928(2)
_cell_length_b 14.928(2)
_cell_length_c 4.6975(10)
_cell_measurement_reflns_used 3072
_cell_measurement_temperature 293(2)
_cell_measurement_theta_max 27.4526
_cell_measurement_theta_min 2.7289
_cell_volume 1046.8(3)
_computing_structure_refinement 'SHELXL-97 (Sheldrick, 1997)'
_computing_structure_solution 'SHELXS-97 (Sheldrick, 1990)'
_diffrn_ambient_temperature 293(2)
_diffrn_measured_fraction_theta_full 0.993
_diffrn_measured_fraction_theta_max 0.993
_diffrn_measurement_device_type 'Saturn70 (4x4 bin mode)'
_diffrn_measurement_method CCD_Profile_fitting
_diffrn_radiation_monochromator graphite
_diffrn_radiation_source 'fine-focus sealed tube'
_diffrn_radiation_type MoK\a
_diffrn_radiation_wavelength 0.71073
_diffrn_reflns_av_R_equivalents 0.0249
_diffrn_reflns_av_sigmaI/netI 0.0254
_diffrn_reflns_limit_h_max 18
_diffrn_reflns_limit_h_min -19
_diffrn_reflns_limit_k_max 18
_diffrn_reflns_limit_k_min -19
_diffrn_reflns_limit_l_max 4
_diffrn_reflns_limit_l_min -6
_diffrn_reflns_number 8230
_diffrn_reflns_theta_full 27.46
_diffrn_reflns_theta_max 27.46
_diffrn_reflns_theta_min 2.73
_exptl_absorpt_coefficient_mu 18.109
_exptl_absorpt_correction_T_max 1.0000
_exptl_absorpt_correction_T_min 0.8290
_exptl_absorpt_correction_type multi-scan
_exptl_crystal_colour Colorless
_exptl_crystal_density_diffrn 5.707
_exptl_crystal_description Prism
_exptl_crystal_F_000 1624
_exptl_crystal_size_max 0.0500
_exptl_crystal_size_mid 0.0300
_exptl_crystal_size_min 0.0200
_refine_diff_density_max 0.443
_refine_diff_density_min -0.783
_refine_diff_density_rms 0.114
_refine_ls_abs_structure_details 'Flack H D (1983), Acta Cryst. A39, 876-881'
_refine_ls_abs_structure_Flack 0.016(11)
_refine_ls_extinction_coef 0.00188(8)
_refine_ls_extinction_expression Fc^*^=kFc[1+0.001xFc^2^\l^3^/sin(2\q)]^-1/4^
_refine_ls_extinction_method SHELXL
_refine_ls_goodness_of_fit_ref 0.988
_refine_ls_hydrogen_treatment none
_refine_ls_matrix_type full
_refine_ls_number_parameters 216
_refine_ls_number_reflns 2374
_refine_ls_number_restraints 0
_refine_ls_restrained_S_all 0.988
_refine_ls_R_factor_all 0.0167
_refine_ls_R_factor_gt 0.0145
_refine_ls_shift/su_max 0.002
_refine_ls_shift/su_mean 0.000
_refine_ls_structure_factor_coef Fsqd
_refine_ls_weighting_details 'calc w=1/[\s^2^(Fo^2^)+(0.0119P)^2^+0.0000P] where P=(Fo^2^+2Fc^2^)/3'
_refine_ls_weighting_scheme calc
_refine_ls_wR_factor_gt 0.0297
_refine_ls_wR_factor_ref 0.0301
_reflns_number_gt 2217
_reflns_number_total 2374
_reflns_threshold_expression >2sigma(I)
_cod_data_source_file ic2008254_si_002_2.cif
_cod_data_source_block Cd12Ge17B8O58
_cod_database_code 4326212

loop_
_symmetry_equiv_pos_as_xyz
'x, y, z'
'-x, -y, z'
'y, -x, -z'
'-y, x, -z'

loop_
_atom_site_label
_atom_site_type_symbol
_atom_site_fract_x
_atom_site_fract_y
_atom_site_fract_z
_atom_site_U_iso_or_equiv
_atom_site_adp_type
_atom_site_occupancy
_atom_site_symmetry_multiplicity
_atom_site_calc_flag
_atom_site_refinement_flags
Cd1 Cd 0.106372(15) 0.146265(15) 0.51025(12) 0.00770(6) Uani 1 1 d .
Cd2 Cd 0.246112(15) 0.361671(15) 1.50277(13) 0.00829(6) Uani 1 1 d .
Cd3 Cd -0.010808(16) 0.325315(17) 0.51616(12) 0.00945(7) Uani 1 1 d .
Ge1 Ge 0.0000 0.0000 1.0000 0.00699(14) Uani 1 4 d S
Ge2 Ge 0.10450(2) 0.48642(2) 1.00012(17) 0.00518(8) Uani 1 1 d .
Ge3 Ge 0.19197(2) 0.71730(2) 0.99908(18) 0.00538(8) Uani 1 1 d .
Ge4 Ge 0.35527(2) 0.53757(2) 1.00727(18) 0.00524(8) Uani 1 1 d .
Ge5 Ge 0.21675(2) 0.57771(2) 1.50193(19) 0.00466(8) Uani 1 1 d .
B1 B 0.1180(2) 0.2926(3) 1.0264(15) 0.0048(9) Uani 1 1 d .
B2 B 0.0276(3) -0.1849(3) 1.0374(13) 0.0064(10) Uani 1 1 d .
O1 O 0.04952(18) 0.23446(18) 0.1526(7) 0.0104(7) Uani 1 1 d .
O2 O 0.17839(19) 0.03415(18) 0.2575(6) 0.0093(6) Uani 1 1 d .
O3 O 0.28135(18) 0.49689(18) 1.2735(7) 0.0079(6) Uani 1 1 d .
O4 O 0.14316(17) 0.65094(18) 0.7335(6) 0.0066(6) Uani 1 1 d .
O5 O 0.18615(18) 0.48073(17) 0.7303(6) 0.0071(6) Uani 1 1 d .
O6 O 0.25695(18) 0.67118(17) 1.2729(6) 0.0067(6) Uani 1 1 d .
O7 O 0.10745(18) 0.77331(18) 1.1849(7) 0.0096(7) Uani 1 1 d .
O8 O 0.0000 0.5000 0.8233(10) 0.0114(9) Uani 1 2 d S
O9 O 0.10238(19) 0.38284(18) 1.1705(7) 0.0102(6) Uani 1 1 d .
O10 O 0.02132(18) -0.09484(17) 1.2017(7) 0.0075(6) Uani 1 1 d .
O11 O 0.12129(18) 0.29404(18) 0.7259(6) 0.0071(6) Uani 1 1 d .
O12 O 0.39880(18) 0.44164(18) 0.8378(7) 0.0095(6) Uani 1 1 d .
O13 O 0.31279(18) 0.60598(18) 0.7366(6) 0.0076(6) Uani 1 1 d .
O14 O 0.26269(19) 0.79485(19) 0.8346(7) 0.0110(6) Uani 1 1 d .
O15 O 0.11321(18) 0.56742(18) 1.2703(6) 0.0070(6) Uani 1 1 d .

loop_
_atom_site_aniso_label
_atom_site_aniso_U_11
_atom_site_aniso_U_22
_atom_site_aniso_U_33
_atom_site_aniso_U_23
_atom_site_aniso_U_13
_atom_site_aniso_U_12
Cd1 0.00827(11) 0.00686(11) 0.00797(15) 0.0007(2) -0.0013(3) 0.00172(9)
Cd2 0.00986(12) 0.00531(11) 0.00971(14) -0.0001(2) 0.0002(3) 0.00129(8)
Cd3 0.00667(12) 0.01160(12) 0.01009(16) -0.0002(2) 0.0013(2) 0.00231(9)
Ge1 0.00617(19) 0.00617(19) 0.0086(4) 0.000 0.000 0.000
Ge2 0.00548(15) 0.00459(15) 0.00547(19) 0.0002(4) 0.0001(4) -0.00032(12)
Ge3 0.00605(16) 0.00475(15) 0.00535(18) 0.0002(4) -0.0006(4) 0.00027(11)
Ge4 0.00441(15) 0.00492(15) 0.00638(19) 0.0009(4) -0.0004(3) 0.00000(12)
Ge5 0.00469(15) 0.00412(15) 0.00518(17) -0.0001(3) 0.0004(3) -0.00007(12)
B1 0.0050(16) 0.0049(16) 0.004(2) 0.001(3) 0.000(2) 0.0008(13)
B2 0.0016(17) 0.0097(18) 0.008(3) 0.000(2) -0.002(2) 0.0008(13)
O1 0.0110(15) 0.0135(15) 0.0068(16) 0.0006(13) -0.0030(13) -0.0078(12)
O2 0.0090(14) 0.0082(14) 0.0107(18) -0.0033(13) 0.0005(13) 0.0027(12)
O3 0.0088(14) 0.0057(14) 0.0093(17) -0.0007(13) 0.0021(13) 0.0008(11)
O4 0.0074(14) 0.0072(14) 0.0054(16) -0.0025(12) -0.0009(12) 0.0020(11)
O5 0.0067(13) 0.0048(13) 0.0097(17) 0.0012(12) 0.0027(13) 0.0007(11)
O6 0.0049(13) 0.0069(13) 0.0082(16) -0.0002(12) -0.0013(12) -0.0012(10)
O7 0.0087(14) 0.0108(15) 0.0092(17) -0.0059(13) -0.0024(13) 0.0054(12)
O8 0.004(2) 0.024(2) 0.006(2) 0.000 0.000 0.0000(17)
O9 0.0166(16) 0.0036(14) 0.0103(17) 0.0014(12) 0.0056(13) 0.0003(12)
O10 0.0083(14) 0.0039(14) 0.0103(17) 0.0011(12) -0.0004(12) 0.0002(11)
O11 0.0069(14) 0.0072(14) 0.0074(16) -0.0004(13) -0.0018(12) -0.0030(11)
O12 0.0113(14) 0.0057(14) 0.0116(17) 0.0007(13) 0.0003(13) 0.0025(11)
O13 0.0055(13) 0.0085(14) 0.0089(17) 0.0011(12) -0.0035(12) -0.0008(12)
O14 0.0173(16) 0.0069(14) 0.0088(16) -0.0018(13) 0.0051(14) -0.0037(12)
O15 0.0070(14) 0.0062(14) 0.0079(16) -0.0019(12) -0.0007(12) -0.0015(11)

loop_
_atom_type_symbol
_atom_type_description
_atom_type_scat_dispersion_real
_atom_type_scat_dispersion_imag
_atom_type_scat_source
B B 0.0013 0.0007 'International Tables Vol C Tables 4.2.6.8 and 6.1.1.4'
O O 0.0106 0.0060 'International Tables Vol C Tables 4.2.6.8 and 6.1.1.4'
Ge Ge 0.1547 1.8001 'International Tables Vol C Tables 4.2.6.8 and 6.1.1.4'
Cd Cd -0.8075 1.2024 'International Tables Vol C Tables 4.2.6.8 and 6.1.1.4'

loop_
_geom_angle_atom_site_label_1
_geom_angle_atom_site_label_2
_geom_angle_atom_site_label_3
_geom_angle
_geom_angle_site_symmetry_1
_geom_angle_site_symmetry_3
O1 Cd1 O10 149.70(10) . 4_557
O1 Cd1 O2 102.17(11) . .
O10 Cd1 O2 75.61(10) 4_557 .
O1 Cd1 O7 149.59(9) . 4_657
O10 Cd1 O7 60.34(9) 4_557 4_657
O2 Cd1 O7 77.36(11) . 4_657
O1 Cd1 O2 84.00(10) . 4_556
O10 Cd1 O2 80.26(10) 4_557 4_556
O2 Cd1 O2 141.15(12) . 4_556
O7 Cd1 O2 115.76(11) 4_657 4_556
O1 Cd1 O11 79.57(10) . .
O10 Cd1 O11 119.60(11) 4_557 .
O2 Cd1 O11 145.53(10) . .
O7 Cd1 O11 84.31(10) 4_657 .
O2 Cd1 O11 73.25(9) 4_556 .
O1 Cd1 O10 58.22(9) . 2_554
O10 Cd1 O10 91.98(13) 4_557 2_554
O2 Cd1 O10 80.55(10) . 2_554
O7 Cd1 O10 148.04(9) 4_657 2_554
O2 Cd1 O10 70.25(9) 4_556 2_554
O11 Cd1 O10 125.81(9) . 2_554
O1 Cd1 Cd3 47.50(8) . .
O10 Cd1 Cd3 129.01(7) 4_557 .
O2 Cd1 Cd3 149.67(8) . .
O7 Cd1 Cd3 127.92(7) 4_657 .
O2 Cd1 Cd3 49.73(7) 4_556 .
O11 Cd1 Cd3 44.70(6) . .
O10 Cd1 Cd3 81.10(6) 2_554 .
O14 Cd2 O6 91.30(10) 4_657 4_658
O14 Cd2 O5 137.89(10) 4_657 1_556
O6 Cd2 O5 122.80(11) 4_658 1_556
O14 Cd2 O3 107.59(11) 4_657 .
O6 Cd2 O3 133.49(10) 4_658 .
O5 Cd2 O3 68.24(10) 1_556 .
O14 Cd2 O11 79.50(11) 4_657 1_556
O6 Cd2 O11 85.89(10) 4_658 1_556
O5 Cd2 O11 79.28(10) 1_556 1_556
O3 Cd2 O11 138.34(9) . 1_556
O14 Cd2 O13 74.95(10) 4_657 4_657
O6 Cd2 O13 62.56(9) 4_658 4_657
O5 Cd2 O13 140.08(9) 1_556 4_657
O3 Cd2 O13 81.47(9) . 4_657
O11 Cd2 O13 138.25(9) 1_556 4_657
O4 Cd3 O11 127.03(11) 2_565 .
O4 Cd3 O1 138.89(10) 2_565 .
O11 Cd3 O1 82.14(10) . .
O4 Cd3 O2 79.65(9) 2_565 4_556
O11 Cd3 O2 75.56(10) . 4_556
O1 Cd3 O2 81.63(10) . 4_556
O4 Cd3 O9 146.59(10) 2_565 1_554
O11 Cd3 O9 76.30(10) . 1_554
O1 Cd3 O9 57.89(9) . 1_554
O2 Cd3 O9 133.10(9) 4_556 1_554
O4 Cd3 O15 64.64(10) 2_565 2_564
O11 Cd3 O15 150.56(9) . 2_564
O1 Cd3 O15 105.52(10) . 2_564
O2 Cd3 O15 133.18(9) 4_556 2_564
O9 Cd3 O15 83.85(9) 1_554 2_564
O4 Cd3 O7 82.69(9) 2_565 2_564
O11 Cd3 O7 129.36(9) . 2_564
O1 Cd3 O7 56.59(9) . 2_564
O2 Cd3 O7 70.93(9) 4_556 2_564
O9 Cd3 O7 100.51(10) 1_554 2_564
O15 Cd3 O7 75.22(9) 2_564 2_564
O4 Cd3 Cd1 128.03(7) 2_565 .
O11 Cd3 Cd1 49.55(7) . .
O1 Cd3 Cd1 45.87(7) . .
O2 Cd3 Cd1 48.39(7) 4_556 .
O9 Cd3 Cd1 84.92(6) 1_554 .
O15 Cd3 Cd1 150.20(7) 2_564 .
O7 Cd3 Cd1 79.84(6) 2_564 .
O10 Ge1 O10 113.7(2) 3_557 4_557
O10 Ge1 O10 107.40(10) 3_557 .
O10 Ge1 O10 107.40(10) 4_557 .
O10 Ge1 O10 107.40(10) 3_557 2
O10 Ge1 O10 107.40(10) 4_557 2
O10 Ge1 O10 113.7(2) . 2
O9 Ge2 O15 106.27(14) . .
O9 Ge2 O5 107.50(13) . .
O15 Ge2 O5 120.12(13) . .
O9 Ge2 O8 107.46(11) . .
O15 Ge2 O8 108.89(13) . .
O5 Ge2 O8 106.04(16) . .
O14 Ge3 O7 109.89(14) . .
O14 Ge3 O4 108.12(15) . .
O7 Ge3 O4 109.03(13) . .
O14 Ge3 O6 104.51(14) . .
O7 Ge3 O6 102.76(15) . .
O4 Ge3 O6 122.08(12) . .
O13 Ge4 O12 104.55(13) . 3_567
O13 Ge4 O12 106.23(15) . .
O12 Ge4 O12 110.82(17) 3_567 .
O13 Ge4 O3 119.11(13) . .
O12 Ge4 O3 110.41(15) 3_567 .
O12 Ge4 O3 105.64(13) . .
O13 Ge5 O5 91.38(13) 1_556 1_556
O13 Ge5 O6 85.63(13) 1_556 .
O5 Ge5 O6 175.30(12) 1_556 .
O13 Ge5 O3 95.08(13) 1_556 .
O5 Ge5 O3 87.45(12) 1_556 .
O6 Ge5 O3 89.19(12) . .
O13 Ge5 O4 88.61(13) 1_556 1_556
O5 Ge5 O4 88.60(12) 1_556 1_556
O6 Ge5 O4 94.95(12) . 1_556
O3 Ge5 O4 174.66(12) . 1_556
O13 Ge5 O15 171.19(12) 1_556 .
O5 Ge5 O15 93.88(12) 1_556 .
O6 Ge5 O15 89.54(12) . .
O3 Ge5 O15 92.21(13) . .
O4 Ge5 O15 84.46(12) 1_556 .
O11 B1 O1 116.0(4) . 1_556
O11 B1 O14 113.8(4) . 4_657
O1 B1 O14 104.4(4) 1_556 4_657
O11 B1 O9 115.8(4) . .
O1 B1 O9 103.7(4) 1_556 .
O14 B1 O9 101.5(4) 4_657 .
O2 B2 O1 117.2(4) 3_556 2_556
O2 B2 O7 115.4(4) 3_556 1_545
O1 B2 O7 103.9(4) 2_556 1_545
O2 B2 O10 116.0(4) 3_556 .
O1 B2 O10 101.9(3) 2_556 .
O7 B2 O10 100.2(3) 1_545 .
B1 O1 B2 134.0(4) 1_554 2_554
B1 O1 Cd1 112.2(3) 1_554 .
B2 O1 Cd1 105.7(2) 2_554 .
B1 O1 Cd3 102.6(3) 1_554 .
B2 O1 Cd3 104.9(2) 2_554 .
Cd1 O1 Cd3 86.62(11) . .
B2 O2 Cd1 126.4(3) 4_556 .
B2 O2 Cd1 113.7(2) 4_556 3_556
Cd1 O2 Cd1 107.72(12) . 3_556
B2 O2 Cd3 110.9(2) 4_556 3_556
Cd1 O2 Cd3 107.12(11) . 3_556
Cd1 O2 Cd3 81.88(9) 3_556 3_556
Ge4 O3 Ge5 120.09(15) . .
Ge4 O3 Cd2 139.18(14) . .
Ge5 O3 Cd2 100.08(12) . .
Ge3 O4 Ge5 119.62(14) . 1_554
Ge3 O4 Cd3 126.78(14) . 2_565
Ge5 O4 Cd3 109.85(13) 1_554 2_565
Ge2 O5 Ge5 123.23(15) . 1_554
Ge2 O5 Cd2 130.76(14) . 1_554
Ge5 O5 Cd2 104.03(12) 1_554 1_554
Ge3 O6 Ge5 122.71(15) . .
Ge3 O6 Cd2 120.80(13) . 3_568
Ge5 O6 Cd2 111.36(14) . 3_568
B2 O7 Ge3 122.5(3) 1_565 .
B2 O7 Cd1 99.0(2) 1_565 3_567
Ge3 O7 Cd1 119.22(14) . 3_567
B2 O7 Cd3 94.1(2) 1_565 2_566
Ge3 O7 Cd3 115.57(13) . 2_566
Cd1 O7 Cd3 101.81(12) 3_567 2_566
Ge2 O8 Ge2 124.3(3) . 2_565
B1 O9 Ge2 125.3(3) . .
B1 O9 Cd3 95.1(2) . 1_556
Ge2 O9 Cd3 128.09(14) . 1_556
B2 O10 Ge1 116.5(3) . .
B2 O10 Cd1 100.3(2) . 3_557
Ge1 O10 Cd1 121.96(13) . 3_557
B2 O10 Cd1 93.9(2) . 2_556
Ge1 O10 Cd1 115.17(12) . 2_556
Cd1 O10 Cd1 104.58(12) 3_557 2_556
B1 O11 Cd3 114.2(2) . .
B1 O11 Cd2 118.5(2) . 1_554
Cd3 O11 Cd2 114.05(12) . 1_554
B1 O11 Cd1 113.5(2) . .
Cd3 O11 Cd1 85.75(9) . .
Cd2 O11 Cd1 105.92(11) 1_554 .
Ge4 O12 Ge4 127.42(19) 4_657 .
Ge4 O13 Ge5 125.35(15) . 1_554
Ge4 O13 Cd2 135.46(14) . 3_567
Ge5 O13 Cd2 98.86(11) 1_554 3_567
B1 O14 Ge3 123.6(3) 3_567 .
B1 O14 Cd2 110.0(2) 3_567 3_567
Ge3 O14 Cd2 121.87(14) . 3_567
Ge2 O15 Ge5 122.03(15) . .
Ge2 O15 Cd3 136.87(14) . 2_566
Ge5 O15 Cd3 100.46(12) . 2_566

loop_
_geom_bond_atom_site_label_1
_geom_bond_atom_site_label_2
_geom_bond_distance
_geom_bond_site_symmetry_2
Cd1 O1 2.297(3) .
Cd1 O10 2.311(3) 4_557
Cd1 O2 2.316(3) .
Cd1 O7 2.369(3) 4_657
Cd1 O2 2.412(3) 4_556
Cd1 O11 2.438(3) .
Cd1 O10 2.515(3) 2_554
Cd1 Cd3 3.1944(6) .
Cd2 O14 2.251(3) 4_657
Cd2 O6 2.253(3) 4_658
Cd2 O5 2.259(3) 1_556
Cd2 O3 2.348(3) .
Cd2 O11 2.364(3) 1_556
Cd2 O13 2.583(3) 4_657
Cd3 O4 2.252(3) 2_565
Cd3 O11 2.253(3) .
Cd3 O1 2.359(3) .
Cd3 O2 2.462(3) 4_556
Cd3 O9 2.496(3) 1_554
Cd3 O15 2.497(3) 2_564
Cd3 O7 2.583(3) 2_564
Ge1 O10 1.733(3) 3_557
Ge1 O10 1.733(3) 4_557
Ge1 O10 1.733(3) .
Ge1 O10 1.733(3) 2
Ge2 O9 1.741(3) .
Ge2 O15 1.758(3) .
Ge2 O5 1.761(3) .
Ge2 O8 1.779(2) .
Ge3 O14 1.747(3) .
Ge3 O7 1.747(3) .
Ge3 O4 1.752(3) .
Ge3 O6 1.752(3) .
Ge4 O13 1.750(3) .
Ge4 O12 1.759(3) 3_567
Ge4 O12 1.763(3) .
Ge4 O3 1.775(3) .
Ge5 O13 1.857(3) 1_556
Ge5 O5 1.859(3) 1_556
Ge5 O6 1.861(3) .
Ge5 O3 1.881(3) .
Ge5 O4 1.893(3) 1_556
Ge5 O15 1.896(3) .
B1 O11 1.413(7) .
B1 O1 1.466(5) 1_556
B1 O14 1.523(5) 4_657
B1 O9 1.526(5) .
B2 O2 1.392(7) 3_556
B2 O1 1.471(5) 2_556
B2 O7 1.514(5) 1_545
B2 O10 1.553(5) .
O1 B1 1.466(5) 1_554
O1 B2 1.471(5) 2_554
O2 B2 1.392(7) 4_556
O2 Cd1 2.412(3) 3_556
O2 Cd3 2.462(3) 3_556
O4 Ge5 1.893(3) 1_554
O4 Cd3 2.252(3) 2_565
O5 Ge5 1.859(3) 1_554
O5 Cd2 2.259(3) 1_554
O6 Cd2 2.253(3) 3_568
O7 B2 1.514(5) 1_565
O7 Cd1 2.369(3) 3_567
O7 Cd3 2.583(3) 2_566
O8 Ge2 1.779(2) 2_565
O9 Cd3 2.496(3) 1_556
O10 Cd1 2.311(3) 3_557
O10 Cd1 2.515(3) 2_556
O11 Cd2 2.364(3) 1_554
O12 Ge4 1.759(3) 4_657
O13 Ge5 1.857(3) 1_554
O13 Cd2 2.583(3) 3_567
O14 B1 1.523(5) 3_567
O14 Cd2 2.251(3) 3_567
O15 Cd3 2.497(3) 2_566
